data_1504826
loop_
_publ_author_name
'Zhang, Hongyu'
'Wakamiya, Atsushi'
'Yamaguchi, Shigehiro'

_publ_section_title
;
 Highly electron-donating 3,3'-diaryl-1,1'-bi(isobenzofuran)s synthesized
 by photochemical exocyclic [2 + 2 + 2] cycloaddition.
;
_journal_issue 16
_journal_name_full 'Organic letters'
_journal_page_first 3591
_journal_page_last 3594
_journal_paper_doi 10.1021/ol801358c
_journal_volume 10
_journal_year 2008
_chemical_formula_sum 'C38 H38 O9'
_chemical_formula_weight 638.68
_chemical_name_systematic
; 
 ? 
;
_space_group_IT_number 2
_symmetry_cell_setting triclinic
_symmetry_space_group_name_Hall '-P 1'
_symmetry_space_group_name_H-M 'P -1'
_atom_sites_solution_hydrogens geom
_atom_sites_solution_primary direct
_atom_sites_solution_secondary difmap
_audit_creation_method SHELXL-97
_cell_angle_alpha 71.596(17)
_cell_angle_beta 83.61(2)
_cell_angle_gamma 88.76(2)
_cell_formula_units_Z 2
_cell_length_a 9.357(5)
_cell_length_b 12.657(6)
_cell_length_c 14.014(7)
_cell_measurement_reflns_used 4314
_cell_measurement_temperature 123(2)
_cell_measurement_theta_max 30.9975
_cell_measurement_theta_min 2.5363
_cell_volume 1564.9(14)
_computing_molecular_graphics 'ORTEP 3 for windows'
_computing_structure_refinement 'SHELXL-97 (Sheldrick, 1997)'
_computing_structure_solution 'SHELXS-97 (Sheldrick, 1990)'
_diffrn_ambient_temperature 123(2)
_diffrn_measured_fraction_theta_full 0.978
_diffrn_measured_fraction_theta_max 0.978
_diffrn_measurement_device_type
;
Saturn70 CCD (4x4 bin mode) with MicroMax-007

;
_diffrn_radiation_monochromator graphite
_diffrn_radiation_source 'fine-focus sealed tube'
_diffrn_radiation_type MoK\a
_diffrn_radiation_wavelength 0.71070
_diffrn_reflns_av_R_equivalents 0.0700
_diffrn_reflns_av_sigmaI/netI 0.1164
_diffrn_reflns_limit_h_max 11
_diffrn_reflns_limit_h_min -11
_diffrn_reflns_limit_k_max 14
_diffrn_reflns_limit_k_min -15
_diffrn_reflns_limit_l_max 16
_diffrn_reflns_limit_l_min -16
_diffrn_reflns_number 10759
_diffrn_reflns_theta_full 25.50
_diffrn_reflns_theta_max 25.50
_diffrn_reflns_theta_min 2.54
_exptl_absorpt_coefficient_mu 0.096
_exptl_absorpt_correction_T_max 0.9857
_exptl_absorpt_correction_T_min 0.9857
_exptl_absorpt_correction_type multi-scan
_exptl_absorpt_process_details 'Jacobson, R. (1998) Private communication'
_exptl_crystal_colour red
_exptl_crystal_density_diffrn 1.355
_exptl_crystal_density_method 'not measured'
_exptl_crystal_description block
_exptl_crystal_F_000 676
_exptl_crystal_size_max 0.15
_exptl_crystal_size_mid 0.15
_exptl_crystal_size_min 0.15
_refine_diff_density_max 0.495
_refine_diff_density_min -0.479
_refine_diff_density_rms 0.073
_refine_ls_extinction_coef none
_refine_ls_extinction_method none
_refine_ls_goodness_of_fit_ref 0.902
_refine_ls_hydrogen_treatment none
_refine_ls_matrix_type full
_refine_ls_number_parameters 458
_refine_ls_number_reflns 5705
_refine_ls_number_restraints 10
_refine_ls_restrained_S_all 0.922
_refine_ls_R_factor_all 0.1178
_refine_ls_R_factor_gt 0.0685
_refine_ls_shift/su_max 0.000
_refine_ls_shift/su_mean 0.000
_refine_ls_structure_factor_coef Fsqd
_refine_ls_weighting_details 'calc w=1/[\s^2^(Fo^2^)+(0.0898P)^2^+0.0000P] where P=(Fo^2^+2Fc^2^)/3'
_refine_ls_weighting_scheme calc
_refine_ls_wR_factor_gt 0.1673
_refine_ls_wR_factor_ref 0.1906
_reflns_number_gt 2876
_reflns_number_total 5705
_reflns_threshold_expression >2sigma(I)
_cod_data_source_file ol801358c-file004.cif
_cod_data_source_block comp2f
_cod_original_cell_volume 1565.0(14)
_cod_original_sg_symbol_H-M P-1
_cod_database_code 1504826

loop_
_symmetry_equiv_pos_as_xyz
'x, y, z'
'-x, -y, -z'

loop_
_atom_site_label
_atom_site_type_symbol
_atom_site_fract_x
_atom_site_fract_y
_atom_site_fract_z
_atom_site_U_iso_or_equiv
_atom_site_adp_type
_atom_site_occupancy
_atom_site_symmetry_multiplicity
_atom_site_calc_flag
_atom_site_refinement_flags
_atom_site_disorder_assembly
_atom_site_disorder_group
C1 C 0.5454(3) 0.8279(2) 0.2974(2) 0.0200(7) Uani 1 1 d . . .
C2 C 0.4635(3) 0.8538(2) 0.2151(2) 0.0205(7) Uani 1 1 d . . .
H1 H 0.4307 0.7958 0.1931 0.025 Uiso 1 1 calc R . .
C3 C 0.4302(3) 0.9633(3) 0.1658(2) 0.0210(7) Uani 1 1 d . . .
C4 C 0.4790(3) 1.0497(2) 0.1973(2) 0.0200(7) Uani 1 1 d . . .
C5 C 0.5629(4) 1.0248(2) 0.2782(2) 0.0218(8) Uani 1 1 d . . .
C6 C 0.5943(3) 0.9146(2) 0.3291(2) 0.0210(8) Uani 1 1 d . . .
H2 H 0.6487 0.8978 0.3853 0.025 Uiso 1 1 calc R . .
C7 C 0.5865(3) 0.7144(2) 0.3459(2) 0.0189(7) Uani 1 1 d . . .
C8 C 0.5571(3) 0.6101(2) 0.3391(2) 0.0204(7) Uani 1 1 d . . .
C9 C 0.6414(3) 0.5305(2) 0.4081(2) 0.0213(8) Uani 1 1 d . . .
C10 C 0.7172(3) 0.5910(2) 0.4541(2) 0.0189(7) Uani 1 1 d . . .
O1 O 0.6835(2) 0.70143(16) 0.41702(15) 0.0220(5) Uani 1 1 d . . .
C11 C 0.4635(4) 0.5707(3) 0.2835(2) 0.0238(8) Uani 1 1 d . . .
H3 H 0.4054 0.6212 0.2390 0.029 Uiso 1 1 calc R . .
C12 C 0.4586(4) 0.4594(3) 0.2951(3) 0.0267(8) Uani 1 1 d . . .
H4 H 0.3980 0.4332 0.2572 0.032 Uiso 1 1 calc R . .
C13 C 0.5430(4) 0.3816(3) 0.3635(3) 0.0278(8) Uani 1 1 d . . .
H5 H 0.5356 0.3047 0.3707 0.033 Uiso 1 1 calc R . .
C14 C 0.6338(4) 0.4149(3) 0.4185(2) 0.0246(8) Uani 1 1 d . . .
H6 H 0.6905 0.3625 0.4627 0.030 Uiso 1 1 calc R . .
C15 C 0.8099(3) 0.5623(2) 0.5310(2) 0.0195(7) Uani 1 1 d . . .
C16 C 0.8765(3) 0.6210(3) 0.5833(2) 0.0210(7) Uani 1 1 d . . .
C17 C 0.9493(3) 0.5405(2) 0.6580(2) 0.0194(7) Uani 1 1 d . . .
C18 C 0.9254(3) 0.4363(3) 0.6476(2) 0.0204(8) Uani 1 1 d . . .
O2 O 0.8407(2) 0.45152(16) 0.56894(15) 0.0215(5) Uani 1 1 d . . .
C19 C 0.8790(4) 0.7360(3) 0.5759(3) 0.0254(8) Uani 1 1 d . . .
H7 H 0.8314 0.7897 0.5262 0.030 Uiso 1 1 calc R . .
C20 C 0.9515(4) 0.7664(3) 0.6420(3) 0.0285(8) Uani 1 1 d . . .
H8 H 0.9530 0.8425 0.6387 0.034 Uiso 1 1 calc R . .
C21 C 1.0252(4) 0.6879(3) 0.7160(3) 0.0292(9) Uani 1 1 d . . .
H9 H 1.0754 0.7130 0.7604 0.035 Uiso 1 1 calc R . .
C22 C 1.0258(4) 0.5771(3) 0.7249(3) 0.0274(8) Uani 1 1 d . . .
H10 H 1.0759 0.5256 0.7745 0.033 Uiso 1 1 calc R . .
C23 C 0.9690(3) 0.3229(2) 0.6940(2) 0.0203(7) Uani 1 1 d . . .
C24 C 1.0606(3) 0.2960(2) 0.7708(2) 0.0211(7) Uani 1 1 d . . .
H11 H 1.0934 0.3528 0.7944 0.025 Uiso 1 1 calc R . .
C25 C 1.1036(3) 0.1869(3) 0.8125(2) 0.0209(7) Uani 1 1 d . . .
C26 C 1.0551(3) 0.1022(2) 0.7786(2) 0.0213(8) Uani 1 1 d . . .
C27 C 0.9621(4) 0.1288(2) 0.7036(2) 0.0205(7) Uani 1 1 d . . .
C28 C 0.9173(4) 0.2370(3) 0.6623(2) 0.0234(8) Uani 1 1 d . . .
H12 H 0.8517 0.2534 0.6126 0.028 Uiso 1 1 calc R . .
O3 O 0.3533(2) 0.99664(17) 0.08436(16) 0.0261(6) Uani 1 1 d . . .
C29 C 0.3107(4) 0.9129(3) 0.0446(3) 0.0296(9) Uani 1 1 d . . .
H13 H 0.3963 0.8763 0.0236 0.044 Uiso 1 1 calc R . .
H14 H 0.2579 0.9472 -0.0138 0.044 Uiso 1 1 calc R . .
H15 H 0.2488 0.8577 0.0968 0.044 Uiso 1 1 calc R . .
O4 O 0.4527(2) 1.15918(16) 0.14290(16) 0.0275(6) Uani 1 1 d . . .
C30 C 0.3395(4) 1.2077(3) 0.1935(3) 0.0340(9) Uani 1 1 d . . .
H16 H 0.2523 1.1611 0.2083 0.051 Uiso 1 1 calc R . .
H17 H 0.3195 1.2826 0.1497 0.051 Uiso 1 1 calc R . .
H18 H 0.3696 1.2122 0.2569 0.051 Uiso 1 1 calc R . .
O5 O 0.6068(3) 1.11452(17) 0.30232(18) 0.0313(6) Uani 1 1 d . . .
C31 C 0.6991(4) 1.0926(3) 0.3810(3) 0.0355(9) Uani 1 1 d . . .
H19 H 0.6457 1.0502 0.4456 0.053 Uiso 1 1 calc R . .
H20 H 0.7332 1.1633 0.3858 0.053 Uiso 1 1 calc R . .
H21 H 0.7816 1.0495 0.3656 0.053 Uiso 1 1 calc R . .
O6 O 1.1924(2) 0.15293(17) 0.88782(16) 0.0264(6) Uani 1 1 d . . .
C32 C 1.2460(4) 0.2374(3) 0.9238(3) 0.0292(8) Uani 1 1 d . . .
H22 H 1.2976 0.2949 0.8671 0.044 Uiso 1 1 calc R . .
H23 H 1.3116 0.2038 0.9747 0.044 Uiso 1 1 calc R . .
H24 H 1.1653 0.2709 0.9542 0.044 Uiso 1 1 calc R . .
O7 O 1.1052(2) -0.00569(17) 0.81724(17) 0.0277(6) Uani 1 1 d . . .
C33 C 1.0042(4) -0.0807(3) 0.8892(3) 0.0409(10) Uani 1 1 d . . .
H25 H 0.9888 -0.0591 0.9508 0.061 Uiso 1 1 calc R . .
H26 H 1.0417 -0.1566 0.9057 0.061 Uiso 1 1 calc R . .
H27 H 0.9128 -0.0781 0.8606 0.061 Uiso 1 1 calc R . .
O8 O 0.9200(3) 0.03969(17) 0.67537(17) 0.0303(6) Uani 1 1 d . . .
C34 C 0.8194(4) 0.0636(3) 0.6019(3) 0.0284(8) Uani 1 1 d . . .
H28 H 0.7323 0.0949 0.6274 0.043 Uiso 1 1 calc R . .
H29 H 0.7946 -0.0052 0.5892 0.043 Uiso 1 1 calc R . .
H30 H 0.8624 0.1174 0.5388 0.043 Uiso 1 1 calc R . .
O9 O 0.2071(12) 0.6108(6) 1.0537(6) 0.268(5) Uani 1 1 d D . .
C35 C 0.2497(19) 0.6737(8) 0.9509(8) 0.124(7) Uani 0.546(10) 1 d PD A 1
H31 H 0.3141 0.7361 0.9474 0.149 Uiso 0.546(10) 1 calc PR A 1
H32 H 0.1642 0.7049 0.9165 0.149 Uiso 0.546(10) 1 calc PR A 1
C36 C 0.3245(7) 0.5991(6) 0.9018(5) 0.117(3) Uani 1 1 d D . .
H33 H 0.2976 0.6139 0.8325 0.141 Uiso 0.546(10) 1 calc PR A 1
H34 H 0.4301 0.6078 0.8982 0.141 Uiso 0.546(10) 1 calc PR A 1
H35 H 0.3031 0.6708 0.8515 0.141 Uiso 0.454(10) 1 calc PR A 2
H36 H 0.4072 0.5639 0.8737 0.141 Uiso 0.454(10) 1 calc PR A 2
C37 C 0.2789(17) 0.4926(6) 0.9636(8) 0.069(4) Uani 0.546(10) 1 d PD A 1
H37 H 0.3530 0.4367 0.9596 0.083 Uiso 0.546(10) 1 calc PR A 1
H38 H 0.1883 0.4709 0.9441 0.083 Uiso 0.546(10) 1 calc PR A 1
C38 C 0.2575(18) 0.5027(7) 1.0633(8) 0.126(8) Uani 0.546(10) 1 d PD A 1
H39 H 0.1863 0.4464 1.1069 0.152 Uiso 0.546(10) 1 calc PR A 1
H40 H 0.3491 0.4909 1.0941 0.152 Uiso 0.546(10) 1 calc PR A 1
C39 C 0.3492(12) 0.6128(14) 1.0014(8) 0.087(5) Uani 0.454(10) 1 d PD A 2
H41 H 0.4075 0.5512 1.0401 0.104 Uiso 0.454(10) 1 calc PR A 2
H42 H 0.3992 0.6844 0.9911 0.104 Uiso 0.454(10) 1 calc PR A 2
C40 C 0.1985(15) 0.5249(12) 0.9357(8) 0.076(5) Uani 0.454(10) 1 d PD A 2
H43 H 0.1435 0.5315 0.8777 0.091 Uiso 0.454(10) 1 calc PR A 2
H44 H 0.2300 0.4468 0.9617 0.091 Uiso 0.454(10) 1 calc PR A 2
C41 C 0.1059(15) 0.553(2) 1.0152(12) 0.178(13) Uani 0.454(10) 1 d PD A 2
H45 H 0.0265 0.6016 0.9874 0.214 Uiso 0.454(10) 1 calc PR A 2
H46 H 0.0655 0.4850 1.0683 0.214 Uiso 0.454(10) 1 calc PR A 2

loop_
_atom_site_aniso_label
_atom_site_aniso_U_11
_atom_site_aniso_U_22
_atom_site_aniso_U_33
_atom_site_aniso_U_23
_atom_site_aniso_U_13
_atom_site_aniso_U_12
C1 0.0193(18) 0.0173(17) 0.0240(18) -0.0068(14) -0.0048(15) 0.0040(14)
C2 0.0219(18) 0.0154(17) 0.0244(18) -0.0056(14) -0.0056(15) 0.0011(14)
C3 0.0193(18) 0.0238(18) 0.0207(18) -0.0067(14) -0.0072(14) 0.0024(14)
C4 0.0198(18) 0.0163(17) 0.0221(18) -0.0030(14) -0.0052(14) 0.0040(14)
C5 0.0203(18) 0.0176(17) 0.0297(19) -0.0101(14) -0.0034(15) 0.0002(14)
C6 0.0216(18) 0.0185(17) 0.0241(18) -0.0067(14) -0.0083(15) 0.0018(14)
C7 0.0203(18) 0.0195(17) 0.0173(17) -0.0050(13) -0.0061(14) 0.0036(14)
C8 0.0198(18) 0.0190(17) 0.0191(17) -0.0034(13) 0.0037(14) -0.0002(14)
C9 0.0216(18) 0.0176(17) 0.0227(18) -0.0041(14) -0.0013(15) 0.0019(14)
C10 0.0221(18) 0.0139(16) 0.0154(17) 0.0018(13) 0.0010(14) 0.0057(14)
O1 0.0244(13) 0.0173(12) 0.0256(13) -0.0062(10) -0.0110(10) 0.0043(10)
C11 0.0253(19) 0.0225(18) 0.0232(18) -0.0059(14) -0.0057(15) 0.0027(15)
C12 0.0247(19) 0.0242(19) 0.032(2) -0.0101(15) -0.0046(16) -0.0004(15)
C13 0.030(2) 0.0186(17) 0.036(2) -0.0111(15) -0.0033(17) 0.0012(15)
C14 0.026(2) 0.0166(17) 0.031(2) -0.0056(15) -0.0041(16) 0.0036(15)
C15 0.0176(17) 0.0141(17) 0.0258(18) -0.0045(14) -0.0047(15) 0.0046(14)
C16 0.0210(18) 0.0206(17) 0.0209(18) -0.0056(14) -0.0035(14) 0.0030(14)
C17 0.0235(18) 0.0156(16) 0.0168(17) -0.0027(13) -0.0002(14) 0.0021(14)
C18 0.0193(18) 0.0235(18) 0.0174(17) -0.0042(14) -0.0052(14) 0.0063(15)
O2 0.0241(13) 0.0172(12) 0.0226(12) -0.0035(9) -0.0092(10) 0.0040(10)
C19 0.025(2) 0.0165(17) 0.032(2) -0.0039(15) -0.0049(16) 0.0070(15)
C20 0.030(2) 0.0217(18) 0.037(2) -0.0132(16) -0.0038(17) 0.0033(16)
C21 0.035(2) 0.0250(19) 0.031(2) -0.0117(16) -0.0102(17) 0.0028(16)
C22 0.030(2) 0.0225(18) 0.030(2) -0.0056(15) -0.0145(16) 0.0064(15)
C23 0.0204(18) 0.0172(17) 0.0220(18) -0.0047(14) -0.0020(14) 0.0013(14)
C24 0.0229(18) 0.0192(17) 0.0215(18) -0.0062(14) -0.0050(15) 0.0031(14)
C25 0.0170(17) 0.0224(18) 0.0226(18) -0.0054(14) -0.0047(14) 0.0046(14)
C26 0.0213(18) 0.0109(16) 0.0274(19) -0.0003(14) -0.0016(15) 0.0027(14)
C27 0.0232(18) 0.0164(17) 0.0207(18) -0.0043(14) -0.0023(15) 0.0003(14)
C28 0.0254(19) 0.0210(18) 0.0234(18) -0.0043(14) -0.0092(15) 0.0036(15)
O3 0.0333(14) 0.0179(12) 0.0301(13) -0.0073(10) -0.0183(11) 0.0060(10)
C29 0.034(2) 0.0291(19) 0.029(2) -0.0102(16) -0.0165(17) 0.0038(16)
O4 0.0329(15) 0.0154(12) 0.0336(14) -0.0051(10) -0.0102(11) 0.0053(10)
C30 0.037(2) 0.0252(19) 0.045(2) -0.0152(17) -0.0152(19) 0.0096(17)
O5 0.0374(15) 0.0198(12) 0.0421(15) -0.0117(11) -0.0226(12) 0.0037(11)
C31 0.041(2) 0.030(2) 0.042(2) -0.0147(17) -0.0221(19) 0.0015(18)
O6 0.0296(14) 0.0234(13) 0.0266(13) -0.0053(10) -0.0132(11) 0.0042(10)
C32 0.032(2) 0.0295(19) 0.029(2) -0.0108(16) -0.0131(17) 0.0011(16)
O7 0.0246(14) 0.0193(12) 0.0352(14) -0.0022(10) -0.0062(11) 0.0056(10)
C33 0.033(2) 0.031(2) 0.049(2) 0.0031(18) -0.0071(19) -0.0028(17)
O8 0.0388(15) 0.0194(12) 0.0367(15) -0.0099(10) -0.0186(12) 0.0056(11)
C34 0.032(2) 0.0235(18) 0.033(2) -0.0112(15) -0.0123(17) -0.0001(16)
O9 0.361(15) 0.194(8) 0.240(10) -0.094(7) 0.075(10) 0.017(9)
C35 0.191(17) 0.064(7) 0.071(8) 0.013(6) 0.078(10) 0.026(8)
C36 0.071(5) 0.189(8) 0.119(6) -0.090(6) 0.000(4) 0.002(5)
C37 0.113(11) 0.019(5) 0.089(9) -0.035(5) -0.009(8) 0.002(6)
C38 0.222(19) 0.031(6) 0.081(9) 0.019(5) 0.062(10) 0.028(8)
C39 0.064(9) 0.123(14) 0.068(9) -0.018(9) -0.018(7) -0.038(8)
C40 0.145(15) 0.064(9) 0.038(7) -0.032(6) -0.047(9) 0.003(9)
C41 0.092(14) 0.37(3) 0.068(11) -0.052(16) -0.001(9) -0.139(19)

loop_
_atom_type_symbol
_atom_type_description
_atom_type_scat_dispersion_real
_atom_type_scat_dispersion_imag
_atom_type_scat_source
C C 0.0033 0.0016 'International Tables Vol C Tables 4.2.6.8 and 6.1.1.4'
H H 0.0000 0.0000 'International Tables Vol C Tables 4.2.6.8 and 6.1.1.4'
O O 0.0106 0.0060 'International Tables Vol C Tables 4.2.6.8 and 6.1.1.4'

loop_
_geom_angle_atom_site_label_1
_geom_angle_atom_site_label_2
_geom_angle_atom_site_label_3
_geom_angle
C2 C1 C6 119.4(3)
C2 C1 C7 120.6(3)
C6 C1 C7 119.9(3)
C3 C2 C1 120.4(3)
O3 C3 C2 124.7(3)
O3 C3 C4 115.1(3)
C2 C3 C4 120.2(3)
O4 C4 C5 120.8(3)
O4 C4 C3 119.3(3)
C5 C4 C3 119.6(3)
O5 C5 C6 124.5(3)
O5 C5 C4 115.3(3)
C6 C5 C4 120.2(3)
C5 C6 C1 120.1(3)
C8 C7 O1 108.2(2)
C8 C7 C1 136.7(3)
O1 C7 C1 115.1(3)
C7 C8 C11 133.9(3)
C7 C8 C9 107.2(3)
C11 C8 C9 118.9(3)
C10 C9 C14 133.0(3)
C10 C9 C8 106.4(3)
C14 C9 C8 120.5(3)
O1 C10 C9 109.0(3)
O1 C10 C15 116.5(3)
C9 C10 C15 134.3(3)
C10 O1 C7 109.1(2)
C12 C11 C8 119.2(3)
C11 C12 C13 121.3(3)
C14 C13 C12 121.8(3)
C13 C14 C9 118.3(3)
O2 C15 C16 109.1(3)
O2 C15 C10 116.1(3)
C16 C15 C10 134.7(3)
C15 C16 C19 132.6(3)
C15 C16 C17 106.5(3)
C19 C16 C17 120.8(3)
C18 C17 C22 133.6(3)
C18 C17 C16 107.4(3)
C22 C17 C16 119.0(3)
O2 C18 C17 107.9(2)
O2 C18 C23 115.3(3)
C17 C18 C23 136.8(3)
C15 O2 C18 109.0(2)
C20 C19 C16 118.0(3)
C19 C20 C21 122.1(3)
C22 C21 C20 121.5(3)
C21 C22 C17 118.7(3)
C24 C23 C28 119.1(3)
C24 C23 C18 121.5(3)
C28 C23 C18 119.4(3)
C25 C24 C23 120.4(3)
O6 C25 C24 124.5(3)
O6 C25 C26 115.3(3)
C24 C25 C26 120.3(3)
O7 C26 C27 121.1(3)
O7 C26 C25 119.6(3)
C27 C26 C25 119.2(3)
C28 C27 O8 124.1(3)
C28 C27 C26 121.0(3)
O8 C27 C26 114.9(3)
C27 C28 C23 120.0(3)
C3 O3 C29 117.2(2)
C4 O4 C30 112.6(2)
C5 O5 C31 116.8(2)
C25 O6 C32 117.0(2)
C26 O7 C33 114.3(3)
C27 O8 C34 116.1(2)
C38 O9 C35 104.8(7)
C38 O9 C39 68.2(9)
C35 O9 C39 54.7(8)
C38 O9 C41 71.0(10)
C35 O9 C41 86.7(13)
C39 O9 C41 110.7(9)
O9 C35 C36 107.8(7)
C37 C36 C35 104.2(7)
C37 C36 C40 37.2(6)
C35 C36 C40 88.2(9)
C37 C36 C39 82.4(9)
C35 C36 C39 52.8(8)
C40 C36 C39 98.9(7)
C36 C37 C38 104.0(7)
O9 C38 C37 107.3(8)
O9 C39 C36 104.6(7)
C41 C40 C36 110.8(9)
O9 C41 C40 101.3(9)

loop_
_geom_bond_atom_site_label_1
_geom_bond_atom_site_label_2
_geom_bond_distance
C1 C2 1.405(4)
C1 C6 1.408(4)
C1 C7 1.447(4)
C2 C3 1.386(4)
C3 O3 1.365(4)
C3 C4 1.404(4)
C4 O4 1.386(3)
C4 C5 1.401(4)
C5 O5 1.366(4)
C5 C6 1.393(4)
C7 C8 1.388(4)
C7 O1 1.392(4)
C8 C11 1.428(5)
C8 C9 1.447(4)
C9 C10 1.394(4)
C9 C14 1.426(4)
C10 O1 1.372(3)
C10 C15 1.412(4)
C11 C12 1.367(4)
C12 C13 1.432(5)
C13 C14 1.364(5)
C15 O2 1.370(3)
C15 C16 1.394(4)
C16 C19 1.426(4)
C16 C17 1.433(4)
C17 C18 1.396(4)
C17 C22 1.429(5)
C18 O2 1.390(4)
C18 C23 1.448(4)
C19 C20 1.358(5)
C20 C21 1.420(5)
C21 C22 1.368(4)
C23 C24 1.403(4)
C23 C28 1.411(4)
C24 C25 1.389(4)
C25 O6 1.371(4)
C25 C26 1.404(4)
C26 O7 1.393(4)
C26 C27 1.395(4)
C27 C28 1.383(4)
C27 O8 1.385(4)
O3 C29 1.426(4)
O4 C30 1.443(4)
O5 C31 1.432(4)
O6 C32 1.438(4)
O7 C33 1.427(4)
O8 C34 1.429(4)
O9 C38 1.409(8)
O9 C35 1.425(8)
O9 C39 1.441(9)
O9 C41 1.456(9)
C35 C36 1.459(8)
C36 C37 1.398(8)
C36 C40 1.463(9)
C36 C39 1.503(8)
C37 C38 1.433(9)
C40 C41 1.462(10)
